data_2224325
loop_
_publ_author_name
'Khan, Islam Ullah'
'Haider, Zeeshan'
'Zia-ur-Rehman, Muhammad'
'Shafiq, Muhammad'
'Arshad, Muhammad Nadeem'

_publ_section_title
;
 <i>N</i>-Benzyl-<i>N</i>-cyclohexyl-4-methylbenzenesulfonamide
;
_journal_issue 12
_journal_name_full 'Acta Crystallographica Section E'
_journal_page_first o3109
_journal_paper_doi 10.1107/S1600536809048193
_journal_volume 65
_journal_year 2009
_chemical_formula_iupac 'C20 H25 N O2 S'
_chemical_formula_moiety 'C20 H25 N O2 S'
_chemical_formula_sum 'C20 H25 N O2 S'
_chemical_formula_weight 343.47
_chemical_name_common
;
<i>N</i>-Benzyl-<i>N</i>-cyclohexyl-4-methylbenzenesulfonamide
;
_chemical_name_systematic
;
<i>N</i>-Benzyl-<i>N</i>-cyclohexyl-4-methylbenzenesulfonamide
;
_space_group_IT_number 19
_symmetry_cell_setting orthorhombic
_symmetry_space_group_name_Hall 'P 2ac 2ab'
_symmetry_space_group_name_H-M 'P 21 21 21'
_atom_sites_solution_hydrogens geom
_atom_sites_solution_primary direct
_atom_sites_solution_secondary difmap
_audit_creation_method SHELXL-97
_cell_angle_alpha 90.00
_cell_angle_beta 90.00
_cell_angle_gamma 90.00
_cell_formula_units_Z 4
_cell_length_a 9.0702(4)
_cell_length_b 11.1054(5)
_cell_length_c 18.1971(8)
_cell_measurement_reflns_used 2246
_cell_measurement_temperature 296(2)
_cell_measurement_theta_max 20.72
_cell_measurement_theta_min 2.89
_cell_volume 1832.96(14)
_computing_cell_refinement 'SAINT (Bruker, 2007)'
_computing_data_collection 'APEX2 (Bruker, 2007)'
_computing_data_reduction 'SAINT (Bruker, 2007)'
_computing_molecular_graphics 'PLATON (Spek, 2009) and Mercury (Macrae <i>et al.</i>, 2006)'
_computing_publication_material 'WinGX (Farrugia, 1999) and PLATON (Spek, 2009)'
_computing_structure_refinement 'SHELXL97 (Sheldrick, 2008)'
_computing_structure_solution 'SHELXS97 (Sheldrick, 2008)'
_diffrn_ambient_temperature 296(2)
_diffrn_measured_fraction_theta_full 0.991
_diffrn_measured_fraction_theta_max 0.991
_diffrn_measurement_device_type 'Bruker APEXII CCD area-detector'
_diffrn_measurement_method '\f and \w scans'
_diffrn_radiation_monochromator graphite
_diffrn_radiation_source 'fine-focus sealed tube'
_diffrn_radiation_type MoK\a
_diffrn_radiation_wavelength 0.71073
_diffrn_reflns_av_R_equivalents 0.0357
_diffrn_reflns_av_sigmaI/netI 0.0703
_diffrn_reflns_limit_h_max 12
_diffrn_reflns_limit_h_min -12
_diffrn_reflns_limit_k_max 7
_diffrn_reflns_limit_k_min -14
_diffrn_reflns_limit_l_max 22
_diffrn_reflns_limit_l_min -24
_diffrn_reflns_number 11619
_diffrn_reflns_theta_full 28.34
_diffrn_reflns_theta_max 28.34
_diffrn_reflns_theta_min 2.89
_exptl_absorpt_coefficient_mu 0.188
_exptl_absorpt_correction_T_max 0.9760
_exptl_absorpt_correction_T_min 0.9562
_exptl_absorpt_correction_type multi-scan
_exptl_absorpt_process_details '(<i>SADABS</i>; Sheldrick, 1996)'
_exptl_crystal_colour Yellow
_exptl_crystal_density_diffrn 1.245
_exptl_crystal_density_method 'not measured'
_exptl_crystal_description Blocks
_exptl_crystal_F_000 736
_exptl_crystal_size_max 0.24
_exptl_crystal_size_mid 0.18
_exptl_crystal_size_min 0.13
_refine_diff_density_max 0.155
_refine_diff_density_min -0.245
_refine_ls_abs_structure_details 'Flack (1983), 1915 Friedel pairs'
_refine_ls_abs_structure_Flack 0.04(8)
_refine_ls_extinction_method none
_refine_ls_goodness_of_fit_ref 0.984
_refine_ls_hydrogen_treatment constr
_refine_ls_matrix_type full
_refine_ls_number_parameters 218
_refine_ls_number_reflns 4493
_refine_ls_number_restraints 0
_refine_ls_restrained_S_all 0.984
_refine_ls_R_factor_all 0.1001
_refine_ls_R_factor_gt 0.0487
_refine_ls_shift/su_max 0.000
_refine_ls_shift/su_mean 0.000
_refine_ls_structure_factor_coef Fsqd
_refine_ls_weighting_details 'calc w=1/[\s^2^(Fo^2^)+(0.0397P)^2^+0.0000P] where P=(Fo^2^+2Fc^2^)/3'
_refine_ls_weighting_scheme calc
_refine_ls_wR_factor_gt 0.0815
_refine_ls_wR_factor_ref 0.0969
_reflns_number_gt 2764
_reflns_number_total 4493
_reflns_threshold_expression I>2\s(I)
_cod_data_source_file is2488.cif
_cod_data_source_block I
_cod_database_code 2224325
_cod_database_fobs_code 2224325

loop_
_symmetry_equiv_pos_as_xyz
'x, y, z'
'-x+1/2, -y, z+1/2'
'-x, y+1/2, -z+1/2'
'x+1/2, -y+1/2, -z'

loop_
_atom_site_type_symbol
_atom_site_label
_atom_site_fract_x
_atom_site_fract_y
_atom_site_fract_z
_atom_site_U_iso_or_equiv
_atom_site_adp_type
_atom_site_calc_flag
_atom_site_refinement_flags
_atom_site_occupancy
_atom_site_disorder_assembly
_atom_site_disorder_group
S S1 0.13668(7) 0.35270(6) 0.83512(3) 0.04431(17) Uani d . 1 . .
O O1 0.0611(2) 0.45762(15) 0.86060(9) 0.0603(5) Uani d . 1 . .
O O2 0.28860(18) 0.36124(17) 0.81433(9) 0.0604(5) Uani d . 1 . .
N N1 0.04730(19) 0.30283(17) 0.76418(9) 0.0396(5) Uani d . 1 . .
C C1 0.1256(3) 0.2456(2) 0.90607(11) 0.0386(5) Uani d . 1 . .
C C2 0.2185(3) 0.1481(2) 0.90729(13) 0.0520(6) Uani d . 1 . .
H H2 0.2872 0.1375 0.8699 0.062 Uiso calc R 1 . .
C C3 0.2102(3) 0.0660(2) 0.96364(14) 0.0556(7) Uani d . 1 . .
H H3 0.2729 -0.0002 0.9632 0.067 Uiso calc R 1 . .
C C4 0.1123(3) 0.0789(2) 1.02044(13) 0.0492(6) Uani d . 1 . .
C C5 0.0189(3) 0.1763(3) 1.01803(13) 0.0634(8) Uani d . 1 . .
H H5 -0.0498 0.1867 1.0554 0.076 Uiso calc R 1 . .
C C6 0.0247(3) 0.2591(3) 0.96159(13) 0.0607(8) Uani d . 1 . .
H H6 -0.0399 0.3241 0.9612 0.073 Uiso calc R 1 . .
C C7 -0.1161(2) 0.3031(2) 0.76700(11) 0.0404(6) Uani d . 1 . .
H H7 -0.1444 0.3559 0.8078 0.049 Uiso calc R 1 . .
C C8 -0.1825(2) 0.1808(2) 0.78275(15) 0.0573(7) Uani d . 1 . .
H H8A -0.1451 0.1507 0.8292 0.069 Uiso calc R 1 . .
H H8B -0.1539 0.1246 0.7445 0.069 Uiso calc R 1 . .
C C9 -0.3505(3) 0.1892(3) 0.78615(16) 0.0700(8) Uani d . 1 . .
H H9A -0.3916 0.1094 0.7933 0.084 Uiso calc R 1 . .
H H9B -0.3790 0.2385 0.8278 0.084 Uiso calc R 1 . .
C C10 -0.4124(3) 0.2434(3) 0.71630(16) 0.0723(9) Uani d . 1 . .
H H10A -0.3913 0.1904 0.6752 0.087 Uiso calc R 1 . .
H H10B -0.5186 0.2508 0.7207 0.087 Uiso calc R 1 . .
C C11 -0.3468(3) 0.3647(3) 0.70192(14) 0.0630(8) Uani d . 1 . .
H H11A -0.3752 0.4195 0.7409 0.076 Uiso calc R 1 . .
H H11B -0.3852 0.3961 0.6560 0.076 Uiso calc R 1 . .
C C12 -0.1796(2) 0.3582(3) 0.69771(13) 0.0556(7) Uani d . 1 . .
H H12A -0.1509 0.3100 0.6556 0.067 Uiso calc R 1 . .
H H12B -0.1398 0.4385 0.6911 0.067 Uiso calc R 1 . .
C C13 0.1222(3) 0.2229(2) 0.71193(11) 0.0423(6) Uani d . 1 . .
H H13A 0.0613 0.1522 0.7043 0.051 Uiso calc R 1 . .
H H13B 0.2143 0.1964 0.7336 0.051 Uiso calc R 1 . .
C C14 0.1544(2) 0.2793(2) 0.63832(12) 0.0412(6) Uani d . 1 . .
C C15 0.2396(3) 0.3820(2) 0.63277(14) 0.0582(8) Uani d . 1 . .
H H15 0.2745 0.4194 0.6751 0.070 Uiso calc R 1 . .
C C16 0.2731(3) 0.4293(3) 0.56453(18) 0.0753(9) Uani d . 1 . .
H H16 0.3311 0.4981 0.5614 0.090 Uiso calc R 1 . .
C C17 0.2222(4) 0.3763(3) 0.50164(17) 0.0773(10) Uani d . 1 . .
H H17 0.2457 0.4082 0.4559 0.093 Uiso calc R 1 . .
C C18 0.1365(4) 0.2759(3) 0.50727(15) 0.0756(9) Uani d . 1 . .
H H18 0.1007 0.2393 0.4649 0.091 Uiso calc R 1 . .
C C19 0.1022(3) 0.2279(2) 0.57493(14) 0.0572(7) Uani d . 1 . .
H H19 0.0430 0.1597 0.5777 0.069 Uiso calc R 1 . .
C C20 0.1098(3) -0.0076(3) 1.08385(14) 0.0736(9) Uani d . 1 . .
H H20A 0.0270 0.0100 1.1149 0.110 Uiso calc R 1 . .
H H20B 0.1993 0.0003 1.1116 0.110 Uiso calc R 1 . .
H H20C 0.1015 -0.0884 1.0656 0.110 Uiso calc R 1 . .

loop_
_atom_site_aniso_label
_atom_site_aniso_U_11
_atom_site_aniso_U_22
_atom_site_aniso_U_33
_atom_site_aniso_U_12
_atom_site_aniso_U_13
_atom_site_aniso_U_23
S1 0.0498(4) 0.0418(3) 0.0414(3) -0.0050(3) -0.0074(3) -0.0030(3)
O1 0.0852(13) 0.0385(10) 0.0573(12) 0.0057(9) -0.0130(9) -0.0102(9)
O2 0.0487(10) 0.0769(14) 0.0555(11) -0.0207(10) -0.0072(8) 0.0060(10)
N1 0.0385(11) 0.0467(13) 0.0337(11) 0.0014(9) -0.0024(8) -0.0059(9)
C1 0.0404(13) 0.0399(14) 0.0353(12) -0.0011(12) -0.0071(11) -0.0064(10)
C2 0.0575(15) 0.0552(16) 0.0432(15) 0.0053(15) 0.0086(11) -0.0058(15)
C3 0.0648(17) 0.0481(17) 0.0538(17) 0.0098(14) -0.0022(14) -0.0005(14)
C4 0.0535(17) 0.0530(17) 0.0413(14) -0.0061(14) -0.0065(13) 0.0013(12)
C5 0.0583(17) 0.089(3) 0.0429(16) 0.0123(17) 0.0101(12) 0.0069(16)
C6 0.0546(17) 0.078(2) 0.0499(16) 0.0238(15) 0.0055(13) 0.0068(15)
C7 0.0394(14) 0.0433(14) 0.0385(12) 0.0043(11) 0.0007(11) -0.0047(10)
C8 0.0416(16) 0.0557(19) 0.0747(19) -0.0022(12) 0.0023(12) 0.0114(15)
C9 0.0506(16) 0.070(2) 0.089(2) -0.0053(15) 0.0082(16) 0.0075(17)
C10 0.0379(16) 0.104(3) 0.075(2) 0.0028(16) -0.0055(13) -0.010(2)
C11 0.0489(16) 0.084(2) 0.0561(16) 0.0138(17) -0.0051(12) 0.0061(17)
C12 0.0495(16) 0.0620(18) 0.0552(16) 0.0061(14) -0.0051(11) 0.0098(16)
C13 0.0404(13) 0.0429(15) 0.0437(14) 0.0034(12) 0.0023(11) -0.0019(11)
C14 0.0426(14) 0.0415(15) 0.0396(13) 0.0057(12) 0.0020(11) -0.0025(11)
C15 0.0599(18) 0.062(2) 0.0528(16) -0.0095(15) -0.0029(13) 0.0043(14)
C16 0.073(2) 0.078(2) 0.075(2) -0.0156(18) 0.0113(18) 0.022(2)
C17 0.094(2) 0.090(3) 0.0482(19) 0.011(2) 0.0187(16) 0.0196(19)
C18 0.102(2) 0.079(2) 0.0459(17) 0.015(2) 0.0012(18) -0.0021(16)
C19 0.0699(19) 0.0531(18) 0.0486(16) 0.0012(14) 0.0012(13) -0.0011(14)
C20 0.093(2) 0.066(2) 0.0620(18) -0.0067(18) -0.0045(16) 0.0123(16)

loop_
_atom_type_symbol
_atom_type_description
_atom_type_scat_dispersion_real
_atom_type_scat_dispersion_imag
_atom_type_scat_source
C C 0.0033 0.0016 'International Tables Vol C Tables 4.2.6.8 and 6.1.1.4'
H H 0.0000 0.0000 'International Tables Vol C Tables 4.2.6.8 and 6.1.1.4'
N N 0.0061 0.0033 'International Tables Vol C Tables 4.2.6.8 and 6.1.1.4'
O O 0.0106 0.0060 'International Tables Vol C Tables 4.2.6.8 and 6.1.1.4'
S S 0.1246 0.1234 'International Tables Vol C Tables 4.2.6.8 and 6.1.1.4'

loop_
_geom_angle_atom_site_label_1
_geom_angle_atom_site_label_2
_geom_angle_atom_site_label_3
_geom_angle_site_symmetry_1
_geom_angle_site_symmetry_3
_geom_angle
_geom_angle_publ_flag
O1 S1 O2 . . 119.55(12) ?
O1 S1 N1 . . 107.27(10) ?
O2 S1 N1 . . 107.05(10) ?
O1 S1 C1 . . 106.61(10) ?
O2 S1 C1 . . 107.08(11) ?
N1 S1 C1 . . 108.96(10) ?
C13 N1 C7 . . 119.09(18) ?
C13 N1 S1 . . 119.41(15) ?
C7 N1 S1 . . 118.11(14) ?
C6 C1 C2 . . 118.9(2) ?
C6 C1 S1 . . 120.3(2) ?
C2 C1 S1 . . 120.71(18) ?
C1 C2 C3 . . 120.1(2) ?
C1 C2 H2 . . 119.9 ?
C3 C2 H2 . . 119.9 ?
C4 C3 C2 . . 121.9(2) ?
C4 C3 H3 . . 119.0 ?
C2 C3 H3 . . 119.0 ?
C3 C4 C5 . . 117.2(2) ?
C3 C4 C20 . . 121.5(3) ?
C5 C4 C20 . . 121.3(2) ?
C4 C5 C6 . . 121.7(2) ?
C4 C5 H5 . . 119.2 ?
C6 C5 H5 . . 119.2 ?
C1 C6 C5 . . 120.1(3) ?
C1 C6 H6 . . 120.0 ?
C5 C6 H6 . . 120.0 ?
N1 C7 C8 . . 113.73(19) ?
N1 C7 C12 . . 110.59(18) ?
C8 C7 C12 . . 111.7(2) ?
N1 C7 H7 . . 106.8 ?
C8 C7 H7 . . 106.8 ?
C12 C7 H7 . . 106.8 ?
C7 C8 C9 . . 110.4(2) ?
C7 C8 H8A . . 109.6 ?
C9 C8 H8A . . 109.6 ?
C7 C8 H8B . . 109.6 ?
C9 C8 H8B . . 109.6 ?
H8A C8 H8B . . 108.1 ?
C10 C9 C8 . . 111.1(2) ?
C10 C9 H9A . . 109.4 ?
C8 C9 H9A . . 109.4 ?
C10 C9 H9B . . 109.4 ?
C8 C9 H9B . . 109.4 ?
H9A C9 H9B . . 108.0 ?
C11 C10 C9 . . 110.9(2) ?
C11 C10 H10A . . 109.5 ?
C9 C10 H10A . . 109.5 ?
C11 C10 H10B . . 109.5 ?
C9 C10 H10B . . 109.5 ?
H10A C10 H10B . . 108.0 ?
C10 C11 C12 . . 111.3(2) ?
C10 C11 H11A . . 109.4 ?
C12 C11 H11A . . 109.4 ?
C10 C11 H11B . . 109.4 ?
C12 C11 H11B . . 109.4 ?
H11A C11 H11B . . 108.0 ?
C7 C12 C11 . . 110.9(2) ?
C7 C12 H12A . . 109.5 ?
C11 C12 H12A . . 109.5 ?
C7 C12 H12B . . 109.5 ?
C11 C12 H12B . . 109.5 ?
H12A C12 H12B . . 108.1 ?
N1 C13 C14 . . 114.46(18) ?
N1 C13 H13A . . 108.6 ?
C14 C13 H13A . . 108.6 ?
N1 C13 H13B . . 108.6 ?
C14 C13 H13B . . 108.6 ?
H13A C13 H13B . . 107.6 ?
C19 C14 C15 . . 118.4(2) ?
C19 C14 C13 . . 120.5(2) ?
C15 C14 C13 . . 121.1(2) ?
C14 C15 C16 . . 120.2(3) ?
C14 C15 H15 . . 119.9 ?
C16 C15 H15 . . 119.9 ?
C17 C16 C15 . . 121.0(3) ?
C17 C16 H16 . . 119.5 ?
C15 C16 H16 . . 119.5 ?
C18 C17 C16 . . 118.8(3) ?
C18 C17 H17 . . 120.6 ?
C16 C17 H17 . . 120.6 ?
C17 C18 C19 . . 120.8(3) ?
C17 C18 H18 . . 119.6 ?
C19 C18 H18 . . 119.6 ?
C14 C19 C18 . . 120.9(3) ?
C14 C19 H19 . . 119.6 ?
C18 C19 H19 . . 119.6 ?
C4 C20 H20A . . 109.5 ?
C4 C20 H20B . . 109.5 ?
H20A C20 H20B . . 109.5 ?
C4 C20 H20C . . 109.5 ?
H20A C20 H20C . . 109.5 ?
H20B C20 H20C . . 109.5 ?

loop_
_geom_bond_atom_site_label_1
_geom_bond_atom_site_label_2
_geom_bond_site_symmetry_2
_geom_bond_distance
_geom_bond_publ_flag
S1 O1 . 1.4291(17) ?
S1 O2 . 1.4321(17) ?
S1 N1 . 1.6219(18) ?
S1 C1 . 1.758(2) ?
N1 C13 . 1.467(3) ?
N1 C7 . 1.483(3) ?
C1 C6 . 1.371(3) ?
C1 C2 . 1.372(3) ?
C2 C3 . 1.374(3) ?
C2 H2 . 0.9300 ?
C3 C4 . 1.370(3) ?
C3 H3 . 0.9300 ?
C4 C5 . 1.374(3) ?
C4 C20 . 1.502(3) ?
C5 C6 . 1.379(3) ?
C5 H5 . 0.9300 ?
C6 H6 . 0.9300 ?
C7 C8 . 1.513(3) ?
C7 C12 . 1.515(3) ?
C7 H7 . 0.9800 ?
C8 C9 . 1.528(3) ?
C8 H8A . 0.9700 ?
C8 H8B . 0.9700 ?
C9 C10 . 1.514(4) ?
C9 H9A . 0.9700 ?
C9 H9B . 0.9700 ?
C10 C11 . 1.495(4) ?
C10 H10A . 0.9700 ?
C10 H10B . 0.9700 ?
C11 C12 . 1.520(3) ?
C11 H11A . 0.9700 ?
C11 H11B . 0.9700 ?
C12 H12A . 0.9700 ?
C12 H12B . 0.9700 ?
C13 C14 . 1.507(3) ?
C13 H13A . 0.9700 ?
C13 H13B . 0.9700 ?
C14 C19 . 1.372(3) ?
C14 C15 . 1.381(3) ?
C15 C16 . 1.382(4) ?
C15 H15 . 0.9300 ?
C16 C17 . 1.367(4) ?
C16 H16 . 0.9300 ?
C17 C18 . 1.364(4) ?
C17 H17 . 0.9300 ?
C18 C19 . 1.377(4) ?
C18 H18 . 0.9300 ?
C19 H19 . 0.9300 ?
C20 H20A . 0.9600 ?
C20 H20B . 0.9600 ?
C20 H20C . 0.9600 ?

loop_
_geom_hbond_atom_site_label_D
_geom_hbond_atom_site_label_H
_geom_hbond_atom_site_label_A
_geom_hbond_site_symmetry_A
_geom_hbond_distance_DH
_geom_hbond_distance_HA
_geom_hbond_distance_DA
_geom_hbond_angle_DHA
C7 H7 O1 . 0.9800 2.3800 2.903(3) 113.00

loop_
_geom_torsion_atom_site_label_1
_geom_torsion_atom_site_label_2
_geom_torsion_atom_site_label_3
_geom_torsion_atom_site_label_4
_geom_torsion_site_symmetry_1
_geom_torsion_site_symmetry_2
_geom_torsion_site_symmetry_3
_geom_torsion_site_symmetry_4
_geom_torsion
_geom_torsion_publ_flag
O1 S1 N1 C13 . . . . 159.58(16) ?
O2 S1 N1 C13 . . . . 30.12(19) ?
C1 S1 N1 C13 . . . . -85.37(18) ?
O1 S1 N1 C7 . . . . -41.37(19) ?
O2 S1 N1 C7 . . . . -170.83(17) ?
C1 S1 N1 C7 . . . . 73.68(19) ?
O1 S1 C1 C6 . . . . 16.6(2) ?
O2 S1 C1 C6 . . . . 145.7(2) ?
N1 S1 C1 C6 . . . . -98.9(2) ?
O1 S1 C1 C2 . . . . -162.71(19) ?
O2 S1 C1 C2 . . . . -33.6(2) ?
N1 S1 C1 C2 . . . . 81.8(2) ?
C6 C1 C2 C3 . . . . -0.3(4) ?
S1 C1 C2 C3 . . . . 179.01(18) ?
C1 C2 C3 C4 . . . . -1.0(4) ?
C2 C3 C4 C5 . . . . 1.6(4) ?
C2 C3 C4 C20 . . . . -176.6(2) ?
C3 C4 C5 C6 . . . . -1.0(4) ?
C20 C4 C5 C6 . . . . 177.2(3) ?
C2 C1 C6 C5 . . . . 0.9(4) ?
S1 C1 C6 C5 . . . . -178.4(2) ?
C4 C5 C6 C1 . . . . -0.2(4) ?
C13 N1 C7 C8 . . . . 57.3(3) ?
S1 N1 C7 C8 . . . . -101.8(2) ?
C13 N1 C7 C12 . . . . -69.2(3) ?
S1 N1 C7 C12 . . . . 131.65(18) ?
N1 C7 C8 C9 . . . . 178.9(2) ?
C12 C7 C8 C9 . . . . -55.1(3) ?
C7 C8 C9 C10 . . . . 55.6(3) ?
C8 C9 C10 C11 . . . . -56.8(3) ?
C9 C10 C11 C12 . . . . 56.8(3) ?
N1 C7 C12 C11 . . . . -177.1(2) ?
C8 C7 C12 C11 . . . . 55.2(3) ?
C10 C11 C12 C7 . . . . -56.0(3) ?
C7 N1 C13 C14 . . . . 91.6(2) ?
S1 N1 C13 C14 . . . . -109.5(2) ?
N1 C13 C14 C19 . . . . -123.0(2) ?
N1 C13 C14 C15 . . . . 58.5(3) ?
C19 C14 C15 C16 . . . . -1.3(4) ?
C13 C14 C15 C16 . . . . 177.2(2) ?
C14 C15 C16 C17 . . . . 0.4(5) ?
C15 C16 C17 C18 . . . . 0.4(5) ?
C16 C17 C18 C19 . . . . -0.4(5) ?
C15 C14 C19 C18 . . . . 1.3(4) ?
C13 C14 C19 C18 . . . . -177.2(3) ?
C17 C18 C19 C14 . . . . -0.5(4) ?

loop_
_cod_related_entry_id
_cod_related_entry_database
_cod_related_entry_code
1 ChemSpider 24743867
